data_7058219
loop_
_publ_author_name
'Berrones-Reyes, Jessica C.'
'Mu\~noz-Flores, Blanca M.'
'Molina-Paredes, Abigail'
'Ibarra Rodr\'iguez, Marisol'
'Rodr\'iguez-Ortega, Alejandro'
'Dias, H. V. Rasika'
'Jim\'enez-P\'erez, V\'ictor M.'

_publ_section_title
;
 Fluorescent organotin compounds as dyes in silk fibroin (Bombyx mori):
 ultrasound-assisted synthesis, chemo-optical characterization,
 cytotoxicity, and confocal fluorescence microscopy
;
_journal_issue 13
_journal_name_full 'New Journal of Chemistry'
_journal_page_first 5150
_journal_paper_doi 10.1039/C8NJ05248D
_journal_volume 43
_journal_year 2019
_chemical_formula_moiety 'C27 H22 N2 O3 Sn'
_chemical_formula_sum 'C27 H22 N2 O3 Sn'
_chemical_formula_weight 541.18
_space_group_crystal_system triclinic
_space_group_IT_number 2
_space_group_name_Hall '-P 1'
_space_group_name_H-M_alt 'P -1'
_symmetry_space_group_name_Hall '-P 1'
_symmetry_space_group_name_H-M 'P -1'
_atom_sites_solution_hydrogens mixed
_audit_creation_method SHELXL-2014
_audit_update_record
;
2018-10-05 deposited with the CCDC.    2019-02-27 downloaded from the CCDC.
;
_cell_angle_alpha 64.2670(10)
_cell_angle_beta 81.3370(10)
_cell_angle_gamma 90.3440(10)
_cell_formula_units_Z 2
_cell_length_a 8.7687(2)
_cell_length_b 11.4801(2)
_cell_length_c 13.2600(2)
_cell_measurement_reflns_used 18324
_cell_measurement_temperature 293(2)
_cell_measurement_theta_max 27.48
_cell_measurement_theta_min 2.91
_cell_volume 1184.90(4)
_computing_structure_refinement 'SHELXL-2014 (Sheldrick, 2014)'
_diffrn_ambient_temperature 293(2)
_diffrn_measured_fraction_theta_full 0.993
_diffrn_measured_fraction_theta_max 0.991
_diffrn_measurement_device_type KappaCCD
_diffrn_radiation_type MoK\a
_diffrn_radiation_wavelength 0.71073
_diffrn_reflns_av_R_equivalents 0.0309
_diffrn_reflns_av_unetI/netI 0.0239
_diffrn_reflns_Laue_measured_fraction_full 0.993
_diffrn_reflns_Laue_measured_fraction_max 0.991
_diffrn_reflns_limit_h_max 11
_diffrn_reflns_limit_h_min -10
_diffrn_reflns_limit_k_max 14
_diffrn_reflns_limit_k_min -14
_diffrn_reflns_limit_l_max 17
_diffrn_reflns_limit_l_min -17
_diffrn_reflns_number 26003
_diffrn_reflns_point_group_measured_fraction_full 0.993
_diffrn_reflns_point_group_measured_fraction_max 0.991
_diffrn_reflns_theta_full 25.242
_diffrn_reflns_theta_max 27.522
_diffrn_reflns_theta_min 3.141
_exptl_absorpt_coefficient_mu 1.109
_exptl_crystal_colour yellow
_exptl_crystal_density_diffrn 1.517
_exptl_crystal_description block
_exptl_crystal_F_000 544
_refine_diff_density_max 0.528
_refine_diff_density_min -0.602
_refine_diff_density_rms 0.051
_refine_ls_extinction_method none
_refine_ls_goodness_of_fit_ref 1.062
_refine_ls_hydrogen_treatment mixed
_refine_ls_matrix_type full
_refine_ls_number_parameters 366
_refine_ls_number_reflns 5401
_refine_ls_number_restraints 0
_refine_ls_restrained_S_all 1.062
_refine_ls_R_factor_all 0.0345
_refine_ls_R_factor_gt 0.0268
_refine_ls_shift/su_max 0.001
_refine_ls_shift/su_mean 0.000
_refine_ls_structure_factor_coef Fsqd
_refine_ls_weighting_details 'w=1/[\s^2^(Fo^2^)+(0.0362P)^2^+0.2046P] where P=(Fo^2^+2Fc^2^)/3'
_refine_ls_weighting_scheme calc
_refine_ls_wR_factor_gt 0.0627
_refine_ls_wR_factor_ref 0.0662
_reflns_Friedel_coverage 0.000
_reflns_number_gt 4712
_reflns_number_total 5401
_reflns_threshold_expression 'I > 2\s(I)'
_cod_data_source_file c8nj05248d2.cif
_cod_data_source_block shelx
_cod_depositor_comments 'Adding full bibliography for 7058219--7058220.cif.'
_cod_database_code 7058219
_shelx_space_group_comment
;
The symmetry employed for this shelxl refinement is uniquely defined
by the following loop, which should always be used as a source of
symmetry information in preference to the above space-group names.
They are only intended as comments.
;
_shelxl_version_number 2014-3

loop_
_space_group_symop_operation_xyz
'x, y, z'
'-x, -y, -z'

loop_
_atom_site_label
_atom_site_type_symbol
_atom_site_fract_x
_atom_site_fract_y
_atom_site_fract_z
_atom_site_U_iso_or_equiv
_atom_site_adp_type
_atom_site_occupancy
_atom_site_site_symmetry_order
_atom_site_calc_flag
_atom_site_refinement_flags_posn
_atom_site_refinement_flags_adp
C2 C 0.4825(3) -0.0609(2) 0.76851(18) 0.0554(5) Uani 1 1 d . .
C3 C 0.4216(3) -0.1673(2) 0.7592(2) 0.0610(6) Uani 1 1 d . .
C4 C 0.3485(3) -0.1478(2) 0.6705(2) 0.0568(5) Uani 1 1 d . .
C5 C 0.3295(2) -0.02204(19) 0.58721(17) 0.0482(4) Uani 1 1 d . .
C6 C 0.3933(2) 0.08545(19) 0.59608(16) 0.0467(4) Uani 1 1 d . .
C7 C 0.4697(3) 0.0644(2) 0.68767(18) 0.0519(5) Uani 1 1 d . .
C8 C 0.2514(3) -0.0133(2) 0.49811(18) 0.0503(5) Uani 1 1 d . .
C9 C 0.0955(2) 0.1865(2) 0.26846(18) 0.0516(5) Uani 1 1 d . .
C10 C 0.0167(3) 0.1867(2) 0.17749(18) 0.0548(5) Uani 1 1 d . .
C11 C -0.0301(3) 0.0709(3) 0.1772(2) 0.0642(6) Uani 1 1 d . .
C12 C -0.1080(3) 0.0733(4) 0.0931(3) 0.0803(8) Uani 1 1 d . .
C13 C -0.1383(4) 0.1885(4) 0.0097(3) 0.0882(10) Uani 1 1 d . .
C14 C -0.0918(4) 0.3023(4) 0.0084(3) 0.0951(11) Uani 1 1 d . .
C15 C -0.0143(4) 0.3026(3) 0.0927(2) 0.0776(8) Uani 1 1 d . .
C16 C 0.0589(3) 0.31003(19) 0.51186(19) 0.0524(5) Uani 1 1 d . .
C17 C -0.0844(3) 0.3435(3) 0.4824(3) 0.0688(6) Uani 1 1 d . .
C18 C -0.2019(4) 0.3531(3) 0.5615(3) 0.0865(9) Uani 1 1 d . .
C19 C -0.1779(4) 0.3305(3) 0.6665(3) 0.0828(9) Uani 1 1 d . .
C20 C -0.0359(4) 0.2976(3) 0.6965(3) 0.0816(8) Uani 1 1 d . .
C21 C 0.0792(4) 0.2874(3) 0.6198(2) 0.0686(7) Uani 1 1 d . .
C22 C 0.4146(3) 0.43386(19) 0.28433(18) 0.0517(5) Uani 1 1 d . .
C23 C 0.4064(4) 0.4977(3) 0.1707(2) 0.0743(7) Uani 1 1 d . .
H23 H 0.3264 0.4737 0.1430 0.089 Uiso 1 1 calc R U
C24 C 0.5151(5) 0.5972(3) 0.0970(3) 0.1020(11) Uani 1 1 d . .
H24 H 0.5068 0.6404 0.0206 0.122 Uiso 1 1 calc R U
C25 C 0.6337(5) 0.6321(4) 0.1351(3) 0.1119(13) Uani 1 1 d . .
H25 H 0.7074 0.6986 0.0852 0.134 Uiso 1 1 calc R U
C26 C 0.6438(5) 0.5692(4) 0.2467(4) 0.1261(16) Uani 1 1 d . .
H26 H 0.7255 0.5924 0.2733 0.151 Uiso 1 1 calc R U
C27 C 0.5343(4) 0.4707(3) 0.3218(3) 0.0880(10) Uani 1 1 d . .
H27 H 0.5423 0.4293 0.3984 0.106 Uiso 1 1 calc R U
C28 C 0.6319(4) 0.0132(3) 0.8677(3) 0.0819(8) Uani 1 1 d . .
N1 N 0.2153(2) 0.09224(16) 0.41778(14) 0.0475(4) Uani 1 1 d . .
N2 N 0.1384(2) 0.07645(18) 0.33911(16) 0.0534(4) Uani 1 1 d . .
O1 O 0.1181(2) 0.29742(15) 0.27230(14) 0.0654(4) Uani 1 1 d . .
O2 O 0.38897(19) 0.20727(14) 0.52036(13) 0.0556(4) Uani 1 1 d . .
O3 O 0.5513(2) -0.08948(18) 0.86096(14) 0.0718(5) Uani 1 1 d . .
Sn1 Sn 0.24363(2) 0.28574(2) 0.40095(2) 0.04774(7) Uani 1 1 d . .
H3 H 0.428(3) -0.251(3) 0.817(3) 0.089(9) Uiso 1 1 d . .
H4 H 0.307(3) -0.218(2) 0.6599(19) 0.050(6) Uiso 1 1 d . .
H7 H 0.512(3) 0.134(3) 0.698(2) 0.062(7) Uiso 1 1 d . .
H8 H 0.219(3) -0.096(2) 0.497(2) 0.054(6) Uiso 1 1 d . .
H11 H -0.013(3) -0.014(3) 0.243(3) 0.083(9) Uiso 1 1 d . .
H12 H -0.140(4) -0.005(4) 0.089(3) 0.108(11) Uiso 1 1 d . .
H13 H -0.194(4) 0.186(3) -0.045(3) 0.088(9) Uiso 1 1 d . .
H14 H -0.108(4) 0.383(4) -0.056(3) 0.114(12) Uiso 1 1 d . .
H15 H 0.026(4) 0.387(3) 0.090(3) 0.088(9) Uiso 1 1 d . .
H17 H -0.099(3) 0.361(3) 0.412(2) 0.069(8) Uiso 1 1 d . .
H18 H -0.284(4) 0.369(3) 0.544(3) 0.086(11) Uiso 1 1 d . .
H19 H -0.259(4) 0.342(3) 0.715(3) 0.100(11) Uiso 1 1 d . .
H20 H -0.015(5) 0.283(4) 0.775(4) 0.140(15) Uiso 1 1 d . .
H21 H 0.155(4) 0.269(3) 0.636(3) 0.084(11) Uiso 1 1 d . .
H28A H 0.558(4) 0.079(3) 0.874(3) 0.092(10) Uiso 1 1 d . .
H28B H 0.710(4) 0.055(3) 0.798(3) 0.085(9) Uiso 1 1 d . .
H28C H 0.676(4) -0.022(3) 0.937(3) 0.105(11) Uiso 1 1 d . .

loop_
_atom_site_aniso_label
_atom_site_aniso_U_11
_atom_site_aniso_U_22
_atom_site_aniso_U_33
_atom_site_aniso_U_23
_atom_site_aniso_U_13
_atom_site_aniso_U_12
C2 0.0509(12) 0.0564(12) 0.0420(10) -0.0073(9) -0.0036(9) 0.0057(10)
C3 0.0650(14) 0.0464(12) 0.0500(12) -0.0033(10) -0.0032(10) 0.0070(10)
C4 0.0617(13) 0.0419(11) 0.0547(12) -0.0135(10) 0.0005(10) 0.0020(10)
C5 0.0494(11) 0.0421(10) 0.0431(10) -0.0122(8) 0.0002(8) 0.0024(8)
C6 0.0468(10) 0.0420(10) 0.0395(10) -0.0091(8) -0.0011(8) 0.0022(8)
C7 0.0524(12) 0.0490(11) 0.0430(11) -0.0107(9) -0.0055(9) 0.0015(9)
C8 0.0560(12) 0.0389(10) 0.0497(11) -0.0169(9) 0.0011(9) -0.0017(9)
C9 0.0532(11) 0.0562(12) 0.0465(11) -0.0256(10) -0.0030(9) -0.0078(9)
C10 0.0505(11) 0.0694(14) 0.0451(11) -0.0284(10) -0.0008(9) -0.0084(10)
C11 0.0608(14) 0.0762(17) 0.0695(15) -0.0461(14) -0.0077(12) -0.0032(12)
C12 0.0732(17) 0.112(2) 0.0814(19) -0.067(2) -0.0090(14) -0.0096(16)
C13 0.086(2) 0.129(3) 0.0568(15) -0.0486(18) -0.0107(14) -0.0249(19)
C14 0.109(2) 0.103(2) 0.0559(16) -0.0144(16) -0.0287(16) -0.025(2)
C15 0.093(2) 0.0739(17) 0.0583(14) -0.0193(13) -0.0230(14) -0.0203(15)
C16 0.0649(13) 0.0360(10) 0.0537(12) -0.0179(9) -0.0086(10) -0.0037(9)
C17 0.0764(17) 0.0580(14) 0.0689(16) -0.0239(13) -0.0164(14) 0.0096(12)
C18 0.0701(19) 0.0744(19) 0.105(3) -0.0322(18) -0.0099(18) 0.0177(15)
C19 0.100(2) 0.0528(14) 0.079(2) -0.0248(13) 0.0183(18) 0.0030(14)
C20 0.099(2) 0.0762(18) 0.0655(17) -0.0337(14) 0.0054(16) 0.0007(16)
C21 0.0732(18) 0.0726(17) 0.0624(15) -0.0324(13) -0.0099(14) 0.0013(14)
C22 0.0643(13) 0.0362(9) 0.0476(11) -0.0118(8) -0.0101(9) 0.0035(9)
C23 0.0920(19) 0.0663(15) 0.0491(13) -0.0106(11) -0.0145(12) -0.0027(14)
C24 0.127(3) 0.081(2) 0.0551(16) 0.0046(15) -0.0001(17) -0.010(2)
C25 0.108(3) 0.076(2) 0.100(3) 0.0013(19) 0.006(2) -0.0318(19)
C26 0.110(3) 0.105(3) 0.122(3) -0.010(2) -0.029(2) -0.054(2)
C27 0.098(2) 0.0711(17) 0.0726(17) -0.0058(14) -0.0317(16) -0.0263(15)
C28 0.092(2) 0.084(2) 0.0617(17) -0.0201(15) -0.0312(16) 0.0049(18)
N1 0.0541(10) 0.0443(9) 0.0438(9) -0.0204(7) -0.0045(7) -0.0020(7)
N2 0.0610(11) 0.0511(10) 0.0516(10) -0.0265(8) -0.0080(8) -0.0037(8)
O1 0.0921(12) 0.0492(8) 0.0610(9) -0.0227(7) -0.0356(9) 0.0026(8)
O2 0.0687(9) 0.0400(7) 0.0493(8) -0.0084(6) -0.0200(7) -0.0040(7)
O3 0.0758(11) 0.0672(11) 0.0497(9) -0.0024(8) -0.0194(8) 0.0041(9)
Sn1 0.06140(11) 0.03892(9) 0.04121(9) -0.01474(6) -0.01322(6) -0.00105(6)

loop_
_atom_type_symbol
_atom_type_description
_atom_type_scat_dispersion_real
_atom_type_scat_dispersion_imag
_atom_type_scat_source
C C 0.0033 0.0016 'International Tables Vol C Tables 4.2.6.8 and 6.1.1.4'
H H 0.0000 0.0000 'International Tables Vol C Tables 4.2.6.8 and 6.1.1.4'
N N 0.0061 0.0033 'International Tables Vol C Tables 4.2.6.8 and 6.1.1.4'
O O 0.0106 0.0060 'International Tables Vol C Tables 4.2.6.8 and 6.1.1.4'
Sn Sn -0.6537 1.4246 'International Tables Vol C Tables 4.2.6.8 and 6.1.1.4'

loop_
_geom_angle_atom_site_label_1
_geom_angle_atom_site_label_2
_geom_angle_atom_site_label_3
_geom_angle
O3 C2 C7 124.1(2)
O3 C2 C3 115.4(2)
C7 C2 C3 120.5(2)
C4 C3 C2 119.4(2)
C4 C3 H3 121(2)
C2 C3 H3 119(2)
C3 C4 C5 122.3(2)
C3 C4 H4 122.3(14)
C5 C4 H4 115.4(14)
C6 C5 C4 118.1(2)
C6 C5 C8 124.49(18)
C4 C5 C8 117.4(2)
O2 C6 C7 117.28(19)
O2 C6 C5 123.45(18)
C7 C6 C5 119.25(18)
C2 C7 C6 120.4(2)
C2 C7 H7 117.8(16)
C6 C7 H7 121.8(16)
N1 C8 C5 126.58(19)
N1 C8 H8 116.1(14)
C5 C8 H8 117.3(14)
N2 C9 O1 124.44(19)
N2 C9 C10 117.9(2)
O1 C9 C10 117.6(2)
C15 C10 C11 119.2(2)
C15 C10 C9 120.1(2)
C11 C10 C9 120.7(2)
C12 C11 C10 119.7(3)
C12 C11 H11 121.5(17)
C10 C11 H11 118.6(17)
C13 C12 C11 120.6(3)
C13 C12 H12 117(2)
C11 C12 H12 122(2)
C14 C13 C12 120.2(3)
C14 C13 H13 122.1(19)
C12 C13 H13 117.7(19)
C13 C14 C15 120.4(3)
C13 C14 H14 118(2)
C15 C14 H14 122(2)
C10 C15 C14 119.9(3)
C10 C15 H15 119.3(18)
C14 C15 H15 120.7(18)
C17 C16 C21 117.7(3)
C17 C16 Sn1 122.83(19)
C21 C16 Sn1 119.4(2)
C16 C17 C18 119.5(3)
C16 C17 H17 119.1(18)
C18 C17 H17 121.4(18)
C19 C18 C17 121.3(3)
C19 C18 H18 121(3)
C17 C18 H18 117(3)
C18 C19 C20 119.7(3)
C18 C19 H19 118(2)
C20 C19 H19 122(2)
C21 C20 C19 119.3(3)
C21 C20 H20 120(2)
C19 C20 H20 121(2)
C20 C21 C16 122.5(3)
C20 C21 H21 120(3)
C16 C21 H21 118(3)
C27 C22 C23 118.0(2)
C27 C22 Sn1 120.25(18)
C23 C22 Sn1 121.69(19)
C22 C23 C24 120.9(3)
C22 C23 H23 119.6
C24 C23 H23 119.6
C25 C24 C23 120.5(3)
C25 C24 H24 119.7
C23 C24 H24 119.7
C26 C25 C24 119.2(3)
C26 C25 H25 120.4
C24 C25 H25 120.4
C25 C26 C27 120.9(3)
C25 C26 H26 119.5
C27 C26 H26 119.5
C22 C27 C26 120.5(3)
C22 C27 H27 119.8
C26 C27 H27 119.8
O3 C28 H28A 110.7(19)
O3 C28 H28B 107.0(18)
H28A C28 H28B 110(3)
O3 C28 H28C 109(2)
H28A C28 H28C 106(3)
H28B C28 H28C 114(3)
C8 N1 N2 116.23(17)
C8 N1 Sn1 127.11(15)
N2 N1 Sn1 116.44(12)
C9 N2 N1 111.34(17)
C9 O1 Sn1 113.85(14)
C6 O2 Sn1 129.56(13)
C2 O3 C28 117.9(2)
O2 Sn1 C16 96.31(8)
O2 Sn1 O1 156.90(7)
C16 Sn1 O1 98.09(8)
O2 Sn1 C22 93.11(7)
C16 Sn1 C22 125.28(8)
O1 Sn1 C22 93.21(8)
O2 Sn1 N1 84.55(6)
C16 Sn1 N1 108.07(7)
O1 Sn1 N1 73.86(6)
C22 Sn1 N1 126.47(7)

loop_
_geom_bond_atom_site_label_1
_geom_bond_atom_site_label_2
_geom_bond_distance
C2 O3 1.360(3)
C2 C7 1.389(3)
C2 C3 1.392(4)
C3 C4 1.357(4)
C3 H3 0.94(3)
C4 C5 1.416(3)
C4 H4 0.95(2)
C5 C6 1.410(3)
C5 C8 1.420(3)
C6 O2 1.326(2)
C6 C7 1.405(3)
C7 H7 0.95(3)
C8 N1 1.299(3)
C8 H8 1.00(2)
C9 N2 1.304(3)
C9 O1 1.311(3)
C9 C10 1.477(3)
C10 C15 1.381(4)
C10 C11 1.391(3)
C11 C12 1.383(4)
C11 H11 1.02(3)
C12 C13 1.366(5)
C12 H12 0.97(4)
C13 C14 1.358(5)
C13 H13 0.95(3)
C14 C15 1.394(4)
C14 H14 0.98(4)
C15 H15 1.01(3)
C16 C17 1.379(4)
C16 C21 1.380(4)
C16 Sn1 2.124(2)
C17 C18 1.397(5)
C17 H17 0.90(3)
C18 C19 1.351(5)
C18 H18 0.79(3)
C19 C20 1.369(5)
C19 H19 0.93(4)
C20 C21 1.365(4)
C20 H20 1.02(4)
C21 H21 0.73(3)
C22 C27 1.364(4)
C22 C23 1.374(3)
C22 Sn1 2.126(2)
C23 C24 1.380(4)
C23 H23 0.9300
C24 C25 1.351(5)
C24 H24 0.9300
C25 C26 1.354(5)
C25 H25 0.9300
C26 C27 1.383(4)
C26 H26 0.9300
C27 H27 0.9300
C28 O3 1.413(4)
C28 H28A 1.02(3)
C28 H28B 0.99(3)
C28 H28C 0.98(3)
N1 N2 1.397(2)
N1 Sn1 2.1429(17)
O1 Sn1 2.1231(15)
O2 Sn1 2.0799(15)

loop_
_geom_torsion_atom_site_label_1
_geom_torsion_atom_site_label_2
_geom_torsion_atom_site_label_3
_geom_torsion_atom_site_label_4
_geom_torsion
O3 C2 C3 C4 178.9(2)
C7 C2 C3 C4 -0.4(4)
C2 C3 C4 C5 -1.0(4)
C3 C4 C5 C6 1.9(3)
C3 C4 C5 C8 179.9(2)
C4 C5 C6 O2 176.80(19)
C8 C5 C6 O2 -1.0(3)
C4 C5 C6 C7 -1.4(3)
C8 C5 C6 C7 -179.3(2)
O3 C2 C7 C6 -178.4(2)
C3 C2 C7 C6 0.8(3)
O2 C6 C7 C2 -178.18(19)
C5 C6 C7 C2 0.1(3)
C6 C5 C8 N1 -6.2(3)
C4 C5 C8 N1 176.0(2)
N2 C9 C10 C15 -172.2(2)
O1 C9 C10 C15 7.5(3)
N2 C9 C10 C11 9.1(3)
O1 C9 C10 C11 -171.2(2)
C15 C10 C11 C12 -0.7(4)
C9 C10 C11 C12 178.0(2)
C10 C11 C12 C13 0.5(4)
C11 C12 C13 C14 0.1(5)
C12 C13 C14 C15 -0.7(6)
C11 C10 C15 C14 0.2(4)
C9 C10 C15 C14 -178.5(3)
C13 C14 C15 C10 0.5(5)
C21 C16 C17 C18 0.0(4)
Sn1 C16 C17 C18 177.7(2)
C16 C17 C18 C19 0.1(5)
C17 C18 C19 C20 0.1(5)
C18 C19 C20 C21 -0.4(5)
C19 C20 C21 C16 0.5(5)
C17 C16 C21 C20 -0.3(4)
Sn1 C16 C21 C20 -178.1(2)
C27 C22 C23 C24 -0.7(5)
Sn1 C22 C23 C24 177.4(3)
C22 C23 C24 C25 1.2(6)
C23 C24 C25 C26 -0.6(7)
C24 C25 C26 C27 -0.4(8)
C23 C22 C27 C26 -0.3(5)
Sn1 C22 C27 C26 -178.4(3)
C25 C26 C27 C22 0.9(7)
C5 C8 N1 N2 179.90(19)
C5 C8 N1 Sn1 -5.7(3)
O1 C9 N2 N1 -1.5(3)
C10 C9 N2 N1 178.14(17)
C8 N1 N2 C9 174.33(19)
Sn1 N1 N2 C9 -0.7(2)
N2 C9 O1 Sn1 3.0(3)
C10 C9 O1 Sn1 -176.71(14)
C7 C6 O2 Sn1 -161.45(15)
C5 C6 O2 Sn1 20.3(3)
C7 C2 O3 C28 -8.5(4)
C3 C2 O3 C28 172.3(3)
